data_4115055
loop_
_publ_author_name
'Mikio Yasutake'
'Toru Koga'
'Youichi Sakamoto'
'Shingo Komatsu'
'Ming Zhou'
'Katsuya Sako'
'Hitoshi Tatemitsu'
'Satoru Onaka'
'Yoshio Aso'
'Shinobu Inoue'
'Teruo Shinmyozu'

_publ_section_title
;
 An Alternative Synthetic Route of [35](1,2,3,4,5)Cyclophane, and
 Structural Properties of Multibridged [3n]Cyclophanes and Their
 Charge-Transfer Complexes in the Solid State1
;
_journal_name_full 'Journal of the American Chemical Society'
_journal_page_first 10136
_journal_page_last 10145
_journal_paper_doi 10.1021/ja012363k
_journal_volume 124
_journal_year 2002
_chemical_formula_sum 'C33 H24 F4 N4'
_chemical_formula_weight 552.57
_space_group_IT_number 15
_symmetry_cell_setting monoclinic
_symmetry_Int_Tables_number 15
_symmetry_space_group_name_Hall '-C 2yc'
_symmetry_space_group_name_H-M 'C 1 2/c 1'
_cell_angle_alpha 90
_cell_angle_beta 144.662(2)
_cell_angle_gamma 90
_cell_formula_units_Z 4
_cell_length_a 25.664(2)
_cell_length_b 8.2817(5)
_cell_length_c 21.057(1)
_cell_measurement_reflns_used 12965
_cell_measurement_temperature 93.2
_cell_measurement_theta_max 27.5
_cell_measurement_theta_min 1.7
_cell_volume 2588.6(3)
_computing_cell_refinement PROCESS-AUTO
_computing_data_collection PROCESS-AUTO
_computing_data_reduction 'teXsan Ver. 1.10'
_computing_publication_material 'teXsan Ver. 1.10'
_computing_structure_refinement 'teXsan Ver. 1.10'
_computing_structure_solution MITHRIL90
_diffrn_measured_fraction_theta_full 0.9889
_diffrn_measured_fraction_theta_max 0.9889
_diffrn_measurement_device_type 'Rigaku RAXIS-RAPID Imaging Plate'
_diffrn_measurement_method \w
_diffrn_radiation_type 'Mo K\a'
_diffrn_radiation_wavelength 0.7107
_diffrn_reflns_av_R_equivalents 0.029
_diffrn_reflns_limit_h_max 33
_diffrn_reflns_limit_h_min 0
_diffrn_reflns_limit_k_max 10
_diffrn_reflns_limit_k_min 0
_diffrn_reflns_limit_l_max 15
_diffrn_reflns_limit_l_min -27
_diffrn_reflns_number 9936
_diffrn_reflns_theta_full 27.49
_diffrn_reflns_theta_max 27.49
_exptl_absorpt_coefficient_mu 0.105
_exptl_absorpt_correction_T_max 0.992
_exptl_absorpt_correction_T_min 0.878
_exptl_absorpt_correction_type multi-scan
_exptl_absorpt_process_details '(Higashi, 1995)'
_exptl_crystal_colour black
_exptl_crystal_density_diffrn 1.418
_exptl_crystal_description prism
_exptl_crystal_size_max 0.500
_exptl_crystal_size_mid 0.200
_exptl_crystal_size_min 0.080
_refine_diff_density_max 0.45
_refine_diff_density_min -0.33
_refine_ls_extinction_method none
_refine_ls_goodness_of_fit_ref 1.428
_refine_ls_hydrogen_treatment refall
_refine_ls_number_parameters 246
_refine_ls_number_reflns 2029
_refine_ls_R_factor_gt 0.0414
_refine_ls_shift/su_max 0.0616
_refine_ls_structure_factor_coef F
_refine_ls_weighting_details 'w = 1/[\s^2^(Fo) + 0.00212|Fo|^2^]'
_refine_ls_weighting_scheme calc
_refine_ls_wR_factor_ref 0.0765
_reflns_number_gt 2029
_reflns_number_total 2944
_reflns_threshold_expression F^2^>3.0\s(F^2^)
_cod_data_source_file ja012363k_05.cif
_cod_data_source_block 33ct-f
_cod_original_formula_sum 'C33 H24 F4 N4 '
_cod_database_code 4115055

loop_
_symmetry_equiv_pos_as_xyz
x,y,z
-x,y,1/2-z
-x,-y,-z
x,-y,1/2+z
1/2+x,1/2+y,z
1/2-x,1/2+y,1/2-z
1/2-x,1/2-y,-z
1/2+x,1/2-y,1/2+z

loop_
_atom_site_label
_atom_site_type_symbol
_atom_site_fract_x
_atom_site_fract_y
_atom_site_fract_z
_atom_site_U_iso_or_equiv
_atom_site_adp_type
_atom_site_occupancy
_atom_site_calc_flag
_atom_site_refinement_flags
F(1) F 0.48335(10) 0.1742(2) 0.4865(1) 0.0232(4) Uani 1.00 d .
F(2) F 0.36921(9) 0.6990(2) 0.4154(1) 0.0220(4) Uani 1.00 d .
N(1) N 0.3015(2) 0.0596(3) 0.3567(2) 0.0272(6) Uani 1.00 d .
N(2) N 0.2039(1) 0.5146(3) 0.3055(2) 0.0262(6) Uani 1.00 d .
C(1) C 0.3873(1) 0.3109(3) 0.5930(2) 0.0150(5) Uani 1.00 d .
C(2) C 0.4611(2) 0.2240(3) 0.6432(2) 0.0142(5) Uani 1.00 d .
C(3) C 0.5338(1) 0.3095(3) 0.6896(2) 0.0146(5) Uani 1.00 d .
C(4) C 0.5358(1) 0.4774(3) 0.6929(2) 0.0136(5) Uani 1.00 d .
C(5) C 0.4609(1) 0.5596(3) 0.6419(2) 0.0138(5) Uani 1.00 d .
C(6) C 0.6218(2) 0.5677(3) 0.7640(2) 0.0177(6) Uani 1.00 d .
C(7) C 0.3871(1) 0.4784(3) 0.5943(2) 0.0146(5) Uani 1.00 d .
C(8) C 0.3139(2) 0.5709(3) 0.5560(2) 0.0188(6) Uani 1.00 d .
C(9) C 0.3005(2) 0.5266(3) 0.6125(2) 0.0216(6) Uani 1.00 d .
C(10) C 0.4676(2) 0.0439(3) 0.6596(2) 0.0202(6) Uani 1.00 d .
C(11) C 0.4564(3) -0.0067(5) 0.7185(4) 0.019(1) Uani 0.50 d P
C(12) C 0.3401(1) 0.3631(3) 0.3926(2) 0.0161(5) Uani 1.00 d .
C(13) C 0.4181(1) 0.4295(3) 0.4457(2) 0.0148(5) Uani 1.00 d .
C(14) C 0.4911(2) 0.3340(3) 0.4928(2) 0.0156(5) Uani 1.00 d .
C(16) C 0.4334(2) 0.6010(3) 0.4574(2) 0.0158(5) Uani 1.00 d .
C(17) C 0.2665(2) 0.4542(3) 0.3459(2) 0.0194(6) Uani 1.00 d .
C(18) C 0.3225(2) 0.1931(3) 0.3758(2) 0.0190(6) Uani 1.00 d .
H(1) H 0.328(2) 0.688(4) 0.570(2) 0.028(8) Uiso 1.00 calc .
H(2) H 0.257(2) 0.557(3) 0.479(2) 0.010(6) Uiso 1.00 calc .
H(3) H 0.245(2) 0.583(4) 0.568(2) 0.035(8) Uiso 1.00 calc .
H(4) H 0.288(2) 0.406(4) 0.603(2) 0.028(7) Uiso 1.00 calc .
H(5) H 0.338(2) 0.253(3) 0.564(2) 0.016(6) Uiso 1.00 calc .
H(6) H 0.462(2) 0.675(4) 0.651(2) 0.036(8) Uiso 1.00 calc .
H(7) H 0.589(2) 0.254(3) 0.734(2) 0.019(6) Uiso 1.00 calc .
H(8) H 0.638(2) 0.549(4) 0.750(3) 0.033(9) Uiso 1.00 calc .
H(9) H 0.615(2) 0.692(4) 0.766(3) 0.043(9) Uiso 1.00 calc .
H(10) H 0.405(4) 0.039(6) 0.682(5) 0.02(1) Uiso 0.50 calc P
H(11) H 0.454(3) -0.128(6) 0.717(3) 0.001(9) Uiso 0.50 calc P
H(13) H 0.399(5) 0.020(8) 0.623(6) 0.04(1) Uiso 0.50 calc P
H(14) H 0.525(4) 0.012(6) 0.709(5) 0.01(1) Uiso 0.50 calc P
H(16) H 0.427(4) -0.002(6) 0.604(5) 0.09(1) Uiso 1.00 calc .

loop_
_atom_site_aniso_label
_atom_site_aniso_U_11
_atom_site_aniso_U_22
_atom_site_aniso_U_33
_atom_site_aniso_U_12
_atom_site_aniso_U_13
_atom_site_aniso_U_23
F(1) 0.0264(8) 0.0130(7) 0.0351(8) -0.0013(5) .0261(7) -0.0004(6)
F(2) 0.0198(7) 0.0185(7) 0.0308(8) 0.0053(6) 0.0213(7) 0.0040(6)
N(1) 0.032(1) 0.027(1) 0.034(1) -0.0112(10) 29(1) -0.0105(10)
N(2) 0.017(1) 0.040(1) 0.021(1) 0.0019(9) 0.016(1) 0.0028(9)
C(1) 0.013(1) 0.019(1) 0.0127(10) -0.0030(9) .0101(9) -0.0028(9)
C(2) 0.016(1) 0.013(1) 0.0118(10) 0.0003(8) 0.0112(10) -0.0008(8)
C(3) 0.013(1) 0.017(1) 0.0129(10) 0.0033(9) 0.0106(9) 0.0017(9)
C(4) 0.012(1) 0.019(1) 0.0098(9) -0.0004(8) 0.0089(9) 0.0005(8)
C(5) 0.016(1) 0.013(1) 0.0115(10) 0.0017(9) 0.0108(9) 0.0005(8)
C(6) 0.016(1) 0.023(1) 0.017(1) -0.0027(9) 014(1) -0.0008(9)
C(7) 0.012(1) 0.020(1) 0.0101(10) 0.0030(8) 0.0087(10) 0.0011(8)
C(8) 0.014(1) 0.025(1) 0.015(1) 0.0068(10) 0.012(1) 0.0029(10)
C(9) 0.015(1) 0.030(1) 0.018(1) 0.0032(10) 0.013(1) 0.0006(10)
C(10) 0.024(1) 0.014(1) 0.019(1) -0.0007(10) 17(1) -0.0014(9)
C(11) 0.025(3) 0.013(2) 0.019(2) -0.003(2) .017(2) -0.003(2)
C(12) 0.015(1) 0.021(1) 0.0134(9) -0.0029(9) .0120(9) -0.0009(9)
C(13) 0.015(1) 0.019(1) 0.0137(9) -0.0005(9) 0.0123(9) 0.0000(8)
C(14) 0.019(1) 0.013(1) 0.018(1) 0.0007(9) 0.0156(10) 0.0011(8)
C(16) 0.015(1) 0.018(1) 0.017(1) 0.0039(8) 0.0137(10) 0.0027(8)
C(17) 0.017(1) 0.026(1) 0.015(1) -0.0033(10) .0136(10) -0.0014(9)
C(18) 0.018(1) 0.027(1) 0.018(1) -0.0042(10) 16(1) -0.0042(10)

loop_
_atom_type_symbol
_atom_type_description
_atom_type_scat_dispersion_real
_atom_type_scat_dispersion_imag
_atom_type_scat_source
C C 0.003 0.002
;International Tables for Crystallography
(1992, Vol. C, Tables 4.2.6.8 and 6.1.1.1)
;
H H 0.000 0.000
;International Tables for Crystallography
(1992, Vol. C, Table 6.1.1.2)
;
N N 0.006 0.003
;International Tables for Crystallography
(1992, Vol. C, Tables 4.2.6.8 and 6.1.1.1)
;
F F 0.017 0.010
;International Tables for Crystallography
(1992, Vol. C, Tables 4.2.6.8 and 6.1.1.1)
;
